data_4001555
loop_
_publ_author_name
'Ballabh, Amar'
'Trivedi, Darshak R.'
'Dastidar, Parthasarathi'

_publ_section_title
;
 New Series of Organogelators Derived from a Combinatorial Library of
 Primary Ammonium Monocarboxylate Salts
;
_journal_issue 16
_journal_name_full 'Chemistry of Materials'
_journal_page_first 3795
_journal_paper_doi 10.1021/cm0605015
_journal_volume 18
_journal_year 2006
_chemical_formula_sum 'C19 H30 Br N O2'
_chemical_formula_weight 384.35
_chemical_name_systematic
; 
 ? 
;
_space_group_IT_number 14
_symmetry_cell_setting monoclinic
_symmetry_space_group_name_Hall '-P 2ybc'
_symmetry_space_group_name_H-M 'P 1 21/c 1'
_atom_sites_solution_hydrogens geom
_atom_sites_solution_primary direct
_atom_sites_solution_secondary difmap
_audit_creation_method SHELXL-97
_cell_angle_alpha 90.00
_cell_angle_beta 91.786(5)
_cell_angle_gamma 90.00
_cell_formula_units_Z 4
_cell_length_a 24.134(7)
_cell_length_b 14.298(4)
_cell_length_c 5.8109(17)
_cell_measurement_temperature 293(2)
_cell_volume 2004.2(10)
_computing_cell_refinement 'BRUKER AXS SMART 3'
_computing_data_collection 'BRUKER AXS SMART 3'
_computing_data_reduction 'BRUKER AXS SMART 3'
_computing_molecular_graphics 'PLATON, MERCURY 1.2'
_computing_structure_refinement 'SHELXL-97(SHELRICK, 1997)'
_computing_structure_solution 'SHELXS 97( SHELRICK, 1997)'
_diffrn_ambient_temperature 293(2)
_diffrn_detector_area_resol_mean 0.3
_diffrn_measured_fraction_theta_full 0.939
_diffrn_measured_fraction_theta_max 0.939
_diffrn_measurement_device_type 'BRUKER SMART CCD AREA DETECTOR'
_diffrn_measurement_method PHI-OMEGA
_diffrn_radiation_monochromator graphite
_diffrn_radiation_source 'fine-focus sealed tube'
_diffrn_radiation_type MoK\a
_diffrn_radiation_wavelength 0.71073
_diffrn_reflns_av_R_equivalents 0.0307
_diffrn_reflns_av_sigmaI/netI 0.0724
_diffrn_reflns_limit_h_max 30
_diffrn_reflns_limit_h_min -31
_diffrn_reflns_limit_k_max 18
_diffrn_reflns_limit_k_min -17
_diffrn_reflns_limit_l_max 7
_diffrn_reflns_limit_l_min -6
_diffrn_reflns_number 11437
_diffrn_reflns_theta_full 28.17
_diffrn_reflns_theta_max 28.17
_diffrn_reflns_theta_min 1.66
_diffrn_standards_decay_% <10%
_exptl_absorpt_coefficient_mu 2.060
_exptl_absorpt_correction_type SADABS
_exptl_crystal_colour COLOURLESS
_exptl_crystal_density_diffrn 1.274
_exptl_crystal_density_method 'not measured'
_exptl_crystal_description PLATE
_exptl_crystal_F_000 808
_exptl_crystal_size_max 1.05mm
_exptl_crystal_size_mid 0.67mm
_exptl_crystal_size_min 0.12mm
_refine_diff_density_max 0.579
_refine_diff_density_min -0.348
_refine_diff_density_rms 0.050
_refine_ls_extinction_method none
_refine_ls_goodness_of_fit_ref 1.009
_refine_ls_hydrogen_treatment mixed
_refine_ls_matrix_type full
_refine_ls_number_parameters 210
_refine_ls_number_reflns 4619
_refine_ls_number_restraints 0
_refine_ls_restrained_S_all 1.009
_refine_ls_R_factor_all 0.0760
_refine_ls_R_factor_gt 0.0438
_refine_ls_shift/su_max 0.000
_refine_ls_shift/su_mean 0.000
_refine_ls_structure_factor_coef Fsqd
_refine_ls_weighting_details 'calc w=1/[\s^2^(Fo^2^)+(0.0137P)^2^+0.9512P] where P=(Fo^2^+2Fc^2^)/3'
_refine_ls_weighting_scheme calc
_refine_ls_wR_factor_gt 0.1025
_refine_ls_wR_factor_ref 0.1183
_reflns_number_gt 3054
_reflns_number_total 4619
_reflns_threshold_expression >2sigma(I)
_cod_data_source_file cm0605015si20060301_110521.cif
_cod_data_source_block ab0667
_cod_depositor_comments
;
The following automatic conversions were performed:

'_symmetry_cell_setting' value 'MONOCLINIC' changed to 'monoclinic'
according to /home/saulius/struct/CIF-dictionaries/cif_core.dic
dictionary named 'cif_core.dic' version 2.4.1 from 2010-06-29.

Automatic conversion script
Id: cif_fix_values 1715 2011-07-08 13:25:40Z adriana 
;
_cod_original_cell_volume 2004.1(10)
_cod_original_sg_symbol_H-M 'P 2(1)/C'
_cod_database_code 4001555

loop_
_symmetry_equiv_pos_as_xyz
'x, y, z'
'-x, y+1/2, -z+1/2'
'-x, -y, -z'
'x, -y-1/2, z-1/2'

loop_
_atom_site_label
_atom_site_type_symbol
_atom_site_fract_x
_atom_site_fract_y
_atom_site_fract_z
_atom_site_U_iso_or_equiv
_atom_site_adp_type
_atom_site_occupancy
_atom_site_symmetry_multiplicity
_atom_site_calc_flag
_atom_site_refinement_flags
Br1 Br 0.170079(13) 0.34355(2) 1.11381(6) 0.06743(15) Uani 1 1 d .
N1 N 0.54385(10) 0.35792(19) 0.9412(4) 0.0634(7) Uani 1 1 d .
H1NA H 0.5373 0.3723 0.7939 0.095 Uiso 1 1 calc R
H1NB H 0.5191 0.3864 1.0274 0.095 Uiso 1 1 calc R
H1NC H 0.5413 0.2963 0.9597 0.095 Uiso 1 1 calc R
O1 O 0.51875(8) 0.34397(14) 0.4687(3) 0.0584(5) Uani 1 1 d .
O2 O 0.46298(8) 0.41799(17) 0.2198(3) 0.0688(6) Uani 1 1 d .
C1 C 0.47258(11) 0.3797(2) 0.4079(5) 0.0499(7) Uani 1 1 d .
C2 C 0.42679(12) 0.3712(2) 0.5752(5) 0.0561(7) Uani 1 1 d .
H2 H 0.4342 0.3393 0.7123 0.067 Uiso 1 1 calc R
C3 C 0.37712(11) 0.40574(19) 0.5406(5) 0.0468(6) Uani 1 1 d .
H3 H 0.3715 0.4411 0.4075 0.056 Uiso 1 1 calc R
C4 C 0.32890(11) 0.39521(18) 0.6883(4) 0.0432(6) Uani 1 1 d .
C5 C 0.33240(11) 0.35305(18) 0.9041(5) 0.0469(6) Uani 1 1 d .
H5 H 0.3668 0.3347 0.9647 0.056 Uiso 1 1 calc R
C6 C 0.28532(12) 0.33778(17) 1.0310(5) 0.0476(6) Uani 1 1 d .
H6 H 0.2881 0.3088 1.1741 0.057 Uiso 1 1 calc R
C7 C 0.23455(11) 0.36616(18) 0.9420(5) 0.0467(6) Uani 1 1 d .
C8 C 0.22979(11) 0.4094(2) 0.7318(5) 0.0531(7) Uani 1 1 d .
H8 H 0.1953 0.4287 0.6737 0.064 Uiso 1 1 calc R
C9 C 0.27701(11) 0.42396(19) 0.6071(5) 0.0509(7) Uani 1 1 d .
H9 H 0.2738 0.4538 0.4651 0.061 Uiso 1 1 calc R
C10 C 0.59952(11) 0.3888(2) 1.0112(5) 0.0499(6) Uani 1 1 d .
H10A H 0.6068 0.3704 1.1699 0.060 Uiso 1 1 calc R
H10B H 0.6008 0.4566 1.0047 0.060 Uiso 1 1 calc R
C11 C 0.64443(12) 0.3504(2) 0.8668(6) 0.0562(7) Uani 1 1 d .
H11B H 0.6373 0.3690 0.7081 0.067 Uiso 1 1 calc R
H11A H 0.6431 0.2826 0.8728 0.067 Uiso 1 1 calc R
C12 C 0.70168(12) 0.3823(2) 0.9405(6) 0.0585(7) Uani 1 1 d .
H12A H 0.7090 0.3617 1.0975 0.070 Uiso 1 1 calc R
H12B H 0.7022 0.4501 0.9409 0.070 Uiso 1 1 calc R
C13 C 0.74812(12) 0.3483(2) 0.7949(7) 0.0658(9) Uani 1 1 d .
H13B H 0.7410 0.3685 0.6374 0.079 Uiso 1 1 calc R
H13A H 0.7481 0.2805 0.7956 0.079 Uiso 1 1 calc R
C14 C 0.80492(13) 0.3824(3) 0.8728(7) 0.0785(10) Uani 1 1 d .
H14B H 0.8041 0.4501 0.8791 0.094 Uiso 1 1 calc R
H14A H 0.8125 0.3599 1.0281 0.094 Uiso 1 1 calc R
C15 C 0.85218(14) 0.3532(3) 0.7252(8) 0.0798(11) Uani 1 1 d .
H15A H 0.8449 0.3760 0.5699 0.096 Uiso 1 1 calc R
H15B H 0.8530 0.2854 0.7183 0.096 Uiso 1 1 calc R
C16 C 0.90871(14) 0.3875(3) 0.8066(8) 0.0925(12) Uani 1 1 d .
H16A H 0.9164 0.3637 0.9606 0.111 Uiso 1 1 calc R
H16B H 0.9078 0.4552 0.8160 0.111 Uiso 1 1 calc R
C17 C 0.95551(15) 0.3591(3) 0.6542(9) 0.0927(13) Uani 1 1 d .
H17A H 0.9565 0.2913 0.6464 0.111 Uiso 1 1 calc R
H17B H 0.9474 0.3821 0.4998 0.111 Uiso 1 1 calc R
C18 C 1.01172(16) 0.3934(4) 0.7303(9) 0.1175(17) Uani 1 1 d .
H18A H 1.0206 0.3689 0.8827 0.141 Uiso 1 1 calc R
H18B H 1.0108 0.4611 0.7413 0.141 Uiso 1 1 calc R
C19 C 1.05740(18) 0.3653(4) 0.5689(11) 0.135(2) Uani 1 1 d .
H19A H 1.0619 0.2985 0.5721 0.203 Uiso 1 1 calc R
H19B H 1.0916 0.3946 0.6179 0.203 Uiso 1 1 calc R
H19C H 1.0476 0.3849 0.4150 0.203 Uiso 1 1 calc R

loop_
_atom_site_aniso_label
_atom_site_aniso_U_11
_atom_site_aniso_U_22
_atom_site_aniso_U_33
_atom_site_aniso_U_23
_atom_site_aniso_U_13
_atom_site_aniso_U_12
Br1 0.0525(2) 0.0778(2) 0.0735(2) -0.00116(16) 0.02653(16) -0.00838(15)
N1 0.0407(13) 0.108(2) 0.0417(13) -0.0024(13) 0.0041(10) -0.0008(13)
O1 0.0422(11) 0.0880(15) 0.0453(11) 0.0071(9) 0.0066(9) 0.0137(10)
O2 0.0501(12) 0.1109(18) 0.0459(12) 0.0207(11) 0.0117(9) 0.0228(11)
C1 0.0415(15) 0.0700(18) 0.0385(15) -0.0023(13) 0.0074(12) 0.0001(13)
C2 0.0444(16) 0.084(2) 0.0402(15) 0.0082(14) 0.0056(12) 0.0045(15)
C3 0.0452(15) 0.0555(16) 0.0401(14) 0.0014(12) 0.0065(12) 0.0009(12)
C4 0.0411(14) 0.0467(15) 0.0420(14) -0.0046(11) 0.0054(11) -0.0003(11)
C5 0.0413(14) 0.0526(16) 0.0470(15) -0.0029(12) 0.0023(12) 0.0041(12)
C6 0.0534(16) 0.0465(15) 0.0434(15) 0.0017(11) 0.0091(12) 0.0010(12)
C7 0.0425(14) 0.0499(15) 0.0485(15) -0.0066(11) 0.0155(12) -0.0073(12)
C8 0.0377(14) 0.0707(19) 0.0508(16) -0.0008(14) 0.0034(12) 0.0070(13)
C9 0.0466(16) 0.0623(17) 0.0441(15) 0.0048(13) 0.0063(12) 0.0046(13)
C10 0.0426(15) 0.0588(17) 0.0485(16) -0.0012(13) 0.0043(12) -0.0006(13)
C11 0.0440(15) 0.0672(19) 0.0579(18) -0.0060(14) 0.0098(13) -0.0023(13)
C12 0.0451(16) 0.0612(17) 0.070(2) -0.0043(15) 0.0078(14) -0.0003(14)
C13 0.0484(17) 0.0642(19) 0.086(2) -0.0065(16) 0.0182(16) -0.0008(15)
C14 0.0473(19) 0.079(2) 0.111(3) -0.012(2) 0.0201(18) -0.0026(17)
C15 0.0500(19) 0.082(2) 0.108(3) -0.007(2) 0.0231(19) 0.0026(17)
C16 0.051(2) 0.105(3) 0.123(4) -0.004(3) 0.022(2) 0.003(2)
C17 0.050(2) 0.110(3) 0.120(4) 0.003(2) 0.023(2) 0.009(2)
C18 0.052(2) 0.172(5) 0.128(4) 0.012(4) 0.013(2) 0.007(3)
C19 0.052(2) 0.190(5) 0.165(5) 0.024(4) 0.036(3) 0.023(3)

loop_
_atom_type_symbol
_atom_type_description
_atom_type_scat_dispersion_real
_atom_type_scat_dispersion_imag
_atom_type_scat_source
C C 0.0033 0.0016 'International Tables Vol C Tables 4.2.6.8 and 6.1.1.4'
H H 0.0000 0.0000 'International Tables Vol C Tables 4.2.6.8 and 6.1.1.4'
N N 0.0061 0.0033 'International Tables Vol C Tables 4.2.6.8 and 6.1.1.4'
O O 0.0106 0.0060 'International Tables Vol C Tables 4.2.6.8 and 6.1.1.4'
Br Br -0.2901 2.4595 'International Tables Vol C Tables 4.2.6.8 and 6.1.1.4'

loop_
_geom_angle_atom_site_label_1
_geom_angle_atom_site_label_2
_geom_angle_atom_site_label_3
_geom_angle
_geom_angle_site_symmetry_1
_geom_angle_site_symmetry_3
C10 N1 H1NA 109.5 . .
C10 N1 H1NB 109.5 . .
H1NA N1 H1NB 109.5 . .
C10 N1 H1NC 109.5 . .
H1NA N1 H1NC 109.5 . .
H1NB N1 H1NC 109.5 . .
O1 O1 C1 0(10) 1 .
O2 C1 O1 124.3(2) . 1
O2 C1 O1 124.3(2) . .
O1 C1 O1 0.0(3) 1 .
O2 C1 C2 119.1(3) . .
O1 C1 C2 116.5(2) 1 .
O1 C1 C2 116.5(2) . .
C3 C2 C1 124.1(3) . .
C3 C2 H2 118.0 . .
C1 C2 H2 118.0 . .
C2 C3 C4 127.5(3) . .
C2 C3 H3 116.3 . .
C4 C3 H3 116.3 . .
C9 C4 C5 117.6(2) . .
C9 C4 C3 119.5(2) . .
C5 C4 C3 122.8(2) . .
C4 C5 C6 121.2(3) . .
C4 C5 H5 119.4 . .
C6 C5 H5 119.4 . .
C7 C6 C5 119.2(3) . .
C7 C6 H6 120.4 . .
C5 C6 H6 120.4 . .
C8 C7 C6 121.1(2) . .
C8 C7 Br1 119.8(2) . .
C6 C7 Br1 119.1(2) . .
C7 C8 C9 119.1(3) . .
C7 C8 H8 120.4 . .
C9 C8 H8 120.4 . .
C8 C9 C4 121.7(3) . .
C8 C9 H9 119.1 . .
C4 C9 H9 119.1 . .
N1 C10 C11 114.2(2) . .
N1 C10 H10A 108.7 . .
C11 C10 H10A 108.7 . .
N1 C10 H10B 108.7 . .
C11 C10 H10B 108.7 . .
H10A C10 H10B 107.6 . .
C10 C11 C12 113.9(3) . .
C10 C11 H11B 108.8 . .
C12 C11 H11B 108.8 . .
C10 C11 H11A 108.8 . .
C12 C11 H11A 108.8 . .
H11B C11 H11A 107.7 . .
C11 C12 C13 115.8(3) . .
C11 C12 H12A 108.3 . .
C13 C12 H12A 108.3 . .
C11 C12 H12B 108.3 . .
C13 C12 H12B 108.3 . .
H12A C12 H12B 107.4 . .
C12 C13 C14 114.3(3) . .
C12 C13 H13B 108.7 . .
C14 C13 H13B 108.7 . .
C12 C13 H13A 108.7 . .
C14 C13 H13A 108.7 . .
H13B C13 H13A 107.6 . .
C15 C14 C13 115.8(3) . .
C15 C14 H14B 108.3 . .
C13 C14 H14B 108.3 . .
C15 C14 H14A 108.3 . .
C13 C14 H14A 108.3 . .
H14B C14 H14A 107.4 . .
C14 C15 C16 115.0(3) . .
C14 C15 H15A 108.5 . .
C16 C15 H15A 108.5 . .
C14 C15 H15B 108.5 . .
C16 C15 H15B 108.5 . .
H15A C15 H15B 107.5 . .
C15 C16 C17 114.4(4) . .
C15 C16 H16A 108.7 . .
C17 C16 H16A 108.7 . .
C15 C16 H16B 108.7 . .
C17 C16 H16B 108.7 . .
H16A C16 H16B 107.6 . .
C18 C17 C16 115.2(4) . .
C18 C17 H17A 108.5 . .
C16 C17 H17A 108.5 . .
C18 C17 H17B 108.5 . .
C16 C17 H17B 108.5 . .
H17A C17 H17B 107.5 . .
C17 C18 C19 113.5(4) . .
C17 C18 H18A 108.9 . .
C19 C18 H18A 108.9 . .
C17 C18 H18B 108.9 . .
C19 C18 H18B 108.9 . .
H18A C18 H18B 107.7 . .
C18 C19 H19A 109.5 . .
C18 C19 H19B 109.5 . .
H19A C19 H19B 109.5 . .
C18 C19 H19C 109.5 . .
H19A C19 H19C 109.5 . .
H19B C19 H19C 109.5 . .

loop_
_geom_bond_atom_site_label_1
_geom_bond_atom_site_label_2
_geom_bond_distance
_geom_bond_site_symmetry_2
Br1 C7 1.902(2) .
N1 C10 1.460(3) .
N1 H1NA 0.8900 .
N1 H1NB 0.8900 .
N1 H1NC 0.8900 .
O1 O1 0.000(7) 1
O1 C1 1.266(3) .
O2 C1 1.238(3) .
C1 O1 1.266(3) 1
C1 C2 1.500(4) .
C2 C3 1.306(4) .
C2 H2 0.9300 .
C3 C4 1.475(3) .
C3 H3 0.9300 .
C4 C9 1.387(4) .
C4 C5 1.392(4) .
C5 C6 1.391(4) .
C5 H5 0.9300 .
C6 C7 1.376(4) .
C6 H6 0.9300 .
C7 C8 1.371(4) .
C8 C9 1.385(4) .
C8 H8 0.9300 .
C9 H9 0.9300 .
C10 C11 1.496(4) .
C10 H10A 0.9700 .
C10 H10B 0.9700 .
C11 C12 1.504(4) .
C11 H11B 0.9700 .
C11 H11A 0.9700 .
C12 C13 1.505(4) .
C12 H12A 0.9700 .
C12 H12B 0.9700 .
C13 C14 1.511(5) .
C13 H13B 0.9700 .
C13 H13A 0.9700 .
C14 C15 1.507(5) .
C14 H14B 0.9700 .
C14 H14A 0.9700 .
C15 C16 1.512(5) .
C15 H15A 0.9700 .
C15 H15B 0.9700 .
C16 C17 1.512(5) .
C16 H16A 0.9700 .
C16 H16B 0.9700 .
C17 C18 1.496(6) .
C17 H17A 0.9700 .
C17 H17B 0.9700 .
C18 C19 1.524(6) .
C18 H18A 0.9700 .
C18 H18B 0.9700 .
C19 H19A 0.9600 .
C19 H19B 0.9600 .
C19 H19C 0.9600 .

loop_
_geom_hbond_atom_site_label_D
_geom_hbond_atom_site_label_H
_geom_hbond_atom_site_label_A
_geom_hbond_distance_DH
_geom_hbond_distance_HA
_geom_hbond_distance_DA
_geom_hbond_angle_DHA
_geom_hbond_site_symmetry_A
N1 H1NA O1 0.89 1.97 2.801(3) 154.7 1
N1 H1NB O2 0.89 1.84 2.714(3) 167.0 1_556
N1 H1NB O1 0.89 2.63 3.149(3) 117.7 1_556
N1 H1NC O1 0.89 2.08 2.955(3) 167.8 4_566
